data_4030950
loop_
_publ_author_name
'Silva, Rafaela A. L.'
'Vieira, Bruno J. C.'
'Andrade, Marta M.'
'Santos, Isabel C.'
'Raba\,ca, Sandra'
'Belo, Dulce'
'Almeida, Manuel'

_publ_section_title
;
 TTFs nonsymmetrically fused with alkylthiophenic moieties.
;
_journal_name_full 'Beilstein journal of organic chemistry'
_journal_page_first 628
_journal_page_last 637
_journal_paper_doi 10.3762/bjoc.11.71
_journal_volume 11
_journal_year 2015
_chemical_formula_sum 'C9 H10 O S3'
_chemical_formula_weight 230.35
_chemical_name_systematic
;
 ?
;
_space_group_IT_number 19
_symmetry_cell_setting orthorhombic
_symmetry_space_group_name_Hall 'P 2ac 2ab'
_symmetry_space_group_name_H-M 'P 21 21 21'
_atom_sites_solution_hydrogens geom
_atom_sites_solution_primary direct
_atom_sites_solution_secondary difmap
_audit_creation_method SHELXL-97
_cell_angle_alpha 90.00
_cell_angle_beta 90.00
_cell_angle_gamma 90.00
_cell_formula_units_Z 4
_cell_length_a 9.4587(5)
_cell_length_b 9.6256(4)
_cell_length_c 11.5993(6)
_cell_measurement_reflns_used 2288
_cell_measurement_temperature 150(2)
_cell_measurement_theta_max 25.21
_cell_measurement_theta_min 2.75
_cell_volume 1056.07(9)
_computing_cell_refinement 'Bruker SAINT'
_computing_data_collection 'Bruker APEX2'
_computing_data_reduction 'Bruker SAINT'
_computing_structure_refinement 'SHELXL-97 (Sheldrick, 2008)'
_diffrn_ambient_temperature 150(2)
_diffrn_measured_fraction_theta_full 0.995
_diffrn_measured_fraction_theta_max 0.995
_diffrn_measurement_device_type 'Bruker APEX-II CCD'
_diffrn_measurement_method '\f and \w scans'
_diffrn_radiation_monochromator graphite
_diffrn_radiation_source 'fine-focus sealed tube'
_diffrn_radiation_type MoK\a
_diffrn_radiation_wavelength 0.71073
_diffrn_reflns_av_R_equivalents 0.0294
_diffrn_reflns_av_sigmaI/netI 0.0368
_diffrn_reflns_limit_h_max 11
_diffrn_reflns_limit_h_min -8
_diffrn_reflns_limit_k_max 11
_diffrn_reflns_limit_k_min -11
_diffrn_reflns_limit_l_max 13
_diffrn_reflns_limit_l_min -13
_diffrn_reflns_number 5280
_diffrn_reflns_theta_full 25.26
_diffrn_reflns_theta_max 25.26
_diffrn_reflns_theta_min 2.75
_exptl_absorpt_coefficient_mu 0.658
_exptl_absorpt_correction_T_max 0.9371
_exptl_absorpt_correction_T_min 0.8270
_exptl_absorpt_correction_type multi-scan
_exptl_absorpt_process_details sadabs
_exptl_crystal_colour colourless
_exptl_crystal_density_diffrn 1.449
_exptl_crystal_density_method 'not measured'
_exptl_crystal_description prism
_exptl_crystal_F_000 480
_exptl_crystal_size_max 0.30
_exptl_crystal_size_mid 0.20
_exptl_crystal_size_min 0.10
_refine_diff_density_max 0.237
_refine_diff_density_min -0.203
_refine_diff_density_rms 0.052
_refine_ls_abs_structure_details 'Flack H D (1983), Acta Cryst. A39, 876-881'
_refine_ls_abs_structure_Flack 0.00(12)
_refine_ls_extinction_method none
_refine_ls_goodness_of_fit_ref 1.075
_refine_ls_hydrogen_treatment constr
_refine_ls_matrix_type full
_refine_ls_number_parameters 140
_refine_ls_number_reflns 1897
_refine_ls_number_restraints 0
_refine_ls_restrained_S_all 1.075
_refine_ls_R_factor_all 0.0398
_refine_ls_R_factor_gt 0.0329
_refine_ls_shift/su_max 0.001
_refine_ls_shift/su_mean 0.000
_refine_ls_structure_factor_coef Fsqd
_refine_ls_weighting_details 'calc w=1/[\s^2^(Fo^2^)+(0.0430P)^2^+0.0198P] where P=(Fo^2^+2Fc^2^)/3'
_refine_ls_weighting_scheme calc
_refine_ls_wR_factor_gt 0.0767
_refine_ls_wR_factor_ref 0.0793
_reflns_number_gt 1690
_reflns_number_total 1897
_reflns_threshold_expression >2\s(I)
_cod_data_source_file 1860-5397-11-71-S2.cif
_cod_data_source_block 81mma
_cod_depositor_comments
;
The following automatic conversions were performed:

'_symmetry_cell_setting' value 'Orthorhombic' changed to
'orthorhombic' according to
/usr/data/users/saulius/crontab/automatic-downloads/rss-feeds/Beilstein/lib/dictionaries/cif_core.dic
dictionary named 'cif_core.dic' version 2.4.2 from 2011-04-26.

Automatic conversion script
Id: cif_fix_values 3271 2015-04-21 07:52:19Z andrius 

 Adding full bibliography for 4030950--4030952.cif.
;
_cod_original_sg_symbol_H-M P2(1)2(1)2(1)
_cod_database_code 4030950

loop_
_symmetry_equiv_pos_as_xyz
'x, y, z'
'x+1/2, -y+1/2, -z'
'-x, y+1/2, -z+1/2'
'-x+1/2, -y, z+1/2'

loop_
_atom_site_label
_atom_site_type_symbol
_atom_site_fract_x
_atom_site_fract_y
_atom_site_fract_z
_atom_site_U_iso_or_equiv
_atom_site_adp_type
_atom_site_occupancy
_atom_site_symmetry_multiplicity
_atom_site_calc_flag
_atom_site_refinement_flags
_atom_site_disorder_assembly
_atom_site_disorder_group
S1 S 0.74074(9) 0.70749(7) 0.46891(7) 0.0406(2) Uani 1 1 d . . .
S2 S 0.93217(8) 0.61480(7) 0.28112(7) 0.0386(2) Uani 1 1 d . A .
S3 S 0.7937(3) 0.3334(3) 0.2794(3) 0.0309(7) Uani 0.489(4) 1 d P A 1
C4 C 0.6335(12) 0.4277(12) 0.4350(9) 0.041(3) Uani 0.489(4) 1 d P A 1
H4 H 0.5591 0.4326 0.4898 0.049 Uiso 0.489(4) 1 calc PR A 1
C4A C 0.7638(13) 0.3610(11) 0.3052(10) 0.039(3) Uani 0.511(4) 1 d P A 2
H4A H 0.8061 0.3091 0.2448 0.047 Uiso 0.511(4) 1 calc PR A 2
S3A S 0.5937(3) 0.4221(2) 0.4683(2) 0.0273(6) Uani 0.511(4) 1 d P A 2
O1 O 0.9419(2) 0.8620(2) 0.37770(18) 0.0475(6) Uani 1 1 d . . .
C1 C 0.8836(3) 0.7503(3) 0.3754(3) 0.0340(7) Uani 1 1 d . . .
C2 C 0.8085(3) 0.4975(3) 0.3316(2) 0.0346(7) Uani 1 1 d . . .
C3 C 0.7205(3) 0.5397(3) 0.4173(2) 0.0304(6) Uani 1 1 d . A .
C5 C 0.6557(3) 0.3066(3) 0.3715(2) 0.0273(6) Uani 1 1 d . . .
C6 C 0.5868(3) 0.1634(3) 0.3721(3) 0.0382(7) Uani 1 1 d . A .
C7 C 0.4272(4) 0.1798(4) 0.3729(4) 0.0736(12) Uani 1 1 d . . .
H7B H 0.3827 0.0879 0.3717 0.110 Uiso 1 1 calc R A .
H7C H 0.3976 0.2325 0.3048 0.110 Uiso 1 1 calc R . .
H7A H 0.3984 0.2297 0.4427 0.110 Uiso 1 1 calc R . .
C8 C 0.6330(4) 0.0858(3) 0.4825(3) 0.0638(11) Uani 1 1 d . . .
H8A H 0.7355 0.0709 0.4807 0.096 Uiso 1 1 calc R A .
H8C H 0.5847 -0.0041 0.4864 0.096 Uiso 1 1 calc R . .
H8B H 0.6082 0.1414 0.5503 0.096 Uiso 1 1 calc R . .
C9 C 0.6319(4) 0.0804(4) 0.2679(4) 0.0740(12) Uani 1 1 d . . .
H9A H 0.7346 0.0675 0.2693 0.111 Uiso 1 1 calc R A .
H9B H 0.6050 0.1303 0.1976 0.111 Uiso 1 1 calc R . .
H9C H 0.5852 -0.0105 0.2692 0.111 Uiso 1 1 calc R . .

loop_
_atom_site_aniso_label
_atom_site_aniso_U_11
_atom_site_aniso_U_22
_atom_site_aniso_U_33
_atom_site_aniso_U_23
_atom_site_aniso_U_13
_atom_site_aniso_U_12
S1 0.0541(5) 0.0244(3) 0.0432(4) -0.0063(3) 0.0131(4) -0.0058(3)
S2 0.0454(4) 0.0294(4) 0.0410(4) -0.0021(3) 0.0076(4) -0.0010(3)
S3 0.0324(12) 0.0190(12) 0.0413(15) -0.0099(10) 0.0103(9) -0.0062(9)
C4 0.037(6) 0.055(6) 0.031(6) 0.012(4) 0.015(4) 0.003(4)
C4A 0.052(7) 0.025(5) 0.041(6) -0.020(4) 0.001(4) 0.018(4)
S3A 0.0343(13) 0.0175(7) 0.0300(13) -0.0013(8) 0.0083(9) -0.0032(7)
O1 0.0514(13) 0.0277(10) 0.0633(14) -0.0027(10) 0.0060(12) -0.0120(11)
C1 0.0378(16) 0.0262(14) 0.0380(16) 0.0014(12) 0.0009(13) -0.0019(13)
C2 0.0457(19) 0.0214(14) 0.0366(16) 0.0001(12) -0.0050(14) -0.0028(12)
C3 0.0343(16) 0.0217(13) 0.0351(15) 0.0043(12) -0.0024(13) -0.0028(12)
C5 0.0273(15) 0.0245(14) 0.0301(14) -0.0008(13) 0.0035(11) 0.0002(12)
C6 0.0337(17) 0.0246(14) 0.0563(19) 0.0010(13) 0.0032(14) -0.0094(13)
C7 0.040(2) 0.055(2) 0.125(3) 0.018(2) -0.007(2) -0.0155(18)
C8 0.069(2) 0.0289(16) 0.093(3) 0.0136(19) 0.006(2) -0.0135(17)
C9 0.097(3) 0.0408(19) 0.084(3) -0.029(2) 0.015(2) -0.032(2)

loop_
_atom_type_symbol
_atom_type_description
_atom_type_scat_dispersion_real
_atom_type_scat_dispersion_imag
_atom_type_scat_source
C C 0.0033 0.0016 'International Tables Vol C Tables 4.2.6.8 and 6.1.1.4'
H H 0.0000 0.0000 'International Tables Vol C Tables 4.2.6.8 and 6.1.1.4'
O O 0.0106 0.0060 'International Tables Vol C Tables 4.2.6.8 and 6.1.1.4'
S S 0.1246 0.1234 'International Tables Vol C Tables 4.2.6.8 and 6.1.1.4'

loop_
_geom_angle_atom_site_label_1
_geom_angle_atom_site_label_2
_geom_angle_atom_site_label_3
_geom_angle
C3 S1 C1 95.09(13)
C2 S2 C1 95.55(13)
C2 S3 C5 88.9(2)
C3 C4 C5 119.2(7)
C3 C4 H4 120.4
C5 C4 H4 120.4
C5 C4A C2 117.0(6)
C5 C4A H4A 121.5
C2 C4A H4A 121.5
C5 S3A C3 87.86(16)
O1 C1 S2 123.6(2)
O1 C1 S1 122.6(2)
S2 C1 S1 113.85(14)
C3 C2 C4A 104.6(5)
C3 C2 S3 119.2(2)
C4A C2 S3 14.8(4)
C3 C2 S2 117.9(2)
C4A C2 S2 137.4(5)
S3 C2 S2 122.9(2)
C2 C3 C4 104.0(5)
C2 C3 S1 117.6(2)
C4 C3 S1 138.3(5)
C2 C3 S3A 118.3(2)
C4 C3 S3A 14.3(5)
S1 C3 S3A 124.09(19)
C4A C5 C4 95.0(5)
C4A C5 C6 131.4(4)
C4 C5 C6 133.6(5)
C4A C5 S3A 112.2(4)
C4 C5 S3A 17.2(4)
C6 C5 S3A 116.4(2)
C4A C5 S3 13.8(4)
C4 C5 S3 108.6(4)
C6 C5 S3 117.8(2)
S3A C5 S3 125.69(19)
C9 C6 C7 109.9(3)
C9 C6 C5 110.7(2)
C7 C6 C5 109.3(2)
C9 C6 C8 109.1(3)
C7 C6 C8 109.1(3)
C5 C6 C8 108.7(2)
C6 C7 H7B 109.5
C6 C7 H7C 109.5
H7B C7 H7C 109.5
C6 C7 H7A 109.5
H7B C7 H7A 109.5
H7C C7 H7A 109.5
C6 C8 H8A 109.5
C6 C8 H8C 109.5
H8A C8 H8C 109.5
C6 C8 H8B 109.5
H8A C8 H8B 109.5
H8C C8 H8B 109.5
C6 C9 H9A 109.5
C6 C9 H9B 109.5
H9A C9 H9B 109.5
C6 C9 H9C 109.5
H9A C9 H9C 109.5
H9B C9 H9C 109.5

loop_
_geom_bond_atom_site_label_1
_geom_bond_atom_site_label_2
_geom_bond_distance
S1 C3 1.734(3)
S1 C1 1.781(3)
S2 C2 1.728(3)
S2 C1 1.763(3)
S3 C2 1.698(4)
S3 C5 1.706(4)
C4 C3 1.371(11)
C4 C5 1.395(12)
C4 H4 0.9500
C4A C5 1.382(12)
C4A C2 1.414(11)
C4A H4A 0.9500
S3A C5 1.686(3)
S3A C3 1.753(3)
O1 C1 1.209(3)
C2 C3 1.358(4)
C5 C6 1.525(3)
C6 C9 1.510(4)
C6 C7 1.518(5)
C6 C8 1.545(5)
C7 H7B 0.9800
C7 H7C 0.9800
C7 H7A 0.9800
C8 H8A 0.9800
C8 H8C 0.9800
C8 H8B 0.9800
C9 H9A 0.9800
C9 H9B 0.9800
C9 H9C 0.9800
